data_2219348
loop_
_publ_author_name
'Xu, Zhan-Lin'
'Li, Xiu-Ying'
'Che, Guang-Bo'
'Lu, Lu'
'Xu, Chun-Hui'

_publ_section_title
<i>catena</i>-Poly[[aqua(pyrazino[2,3-<i>f</i>][1,10]phenanthroline-\k^2^<i>N</i>^8^,<i>N</i>^9^)cobalt(II)]-\m-pyrazine-2,3-dicarboxylato-\k^3^<i>N</i>^1^<i>O</i>^2^:<i>O</i>^3^]
_journal_coeditor_code HB2775
_journal_issue 9
_journal_name_full 'Acta Crystallographica Section E'
_journal_page_first m1215
_journal_page_last m1216
_journal_paper_doi 10.1107/S1600536808027177
_journal_volume 64
_journal_year 2008
_chemical_formula_iupac '[Co (C6 H2 N2 O4) (C14 H8 N4) (H2 O)]'
_chemical_formula_moiety 'C20 H12 Co N6 O5'
_chemical_formula_sum 'C20 H12 Co N6 O5'
_chemical_formula_weight 475.29
_chemical_name_systematic
;
catena-Poly[[aqua(pyrazino[2,3-<i>f</i>][1,10]phenanthroline-\k^2^N^8^,N^9^)
cobalt(II)]-\m-pyrazine-2,3-dicarboxylato-\k^3^N^1^O^2^:O^3^]
;
_space_group_IT_number 2
_symmetry_cell_setting triclinic
_symmetry_space_group_name_Hall '-P 1'
_symmetry_space_group_name_H-M 'P -1'
_atom_sites_solution_hydrogens mixed
_atom_sites_solution_primary direct
_atom_sites_solution_secondary difmap
_audit_creation_method SHELXL-97
_cell_angle_alpha 93.64(3)
_cell_angle_beta 95.99(3)
_cell_angle_gamma 97.61(3)
_cell_formula_units_Z 2
_cell_length_a 6.8430(14)
_cell_length_b 7.4455(15)
_cell_length_c 17.454(4)
_cell_measurement_reflns_used 2411
_cell_measurement_temperature 292(2)
_cell_measurement_theta_max 26.04
_cell_measurement_theta_min 2.35
_cell_volume 873.9(3)
_computing_cell_refinement 'SAINT (Bruker, 2002)'
_computing_data_collection 'SMART (Bruker, 2002)'
_computing_data_reduction 'SAINT (Bruker, 2002)'
_computing_molecular_graphics 'SHELXTL (Sheldrick, 2008)'
_computing_publication_material 'SHELXTL (Sheldrick, 2008)'
_computing_structure_refinement 'SHELXL97 (Sheldrick, 2008)'
_computing_structure_solution 'SHELXS97 (Sheldrick, 2008)'
_diffrn_ambient_temperature 292(2)
_diffrn_measured_fraction_theta_full 0.992
_diffrn_measured_fraction_theta_max 0.992
_diffrn_measurement_device_type 'Bruker SMART CCD'
_diffrn_measurement_method \w
_diffrn_radiation_monochromator graphite
_diffrn_radiation_source 'fine-focus sealed tube'
_diffrn_radiation_type MoK\a
_diffrn_radiation_wavelength 0.71073
_diffrn_reflns_av_R_equivalents 0.1142
_diffrn_reflns_av_sigmaI/netI 0.1987
_diffrn_reflns_limit_h_max 8
_diffrn_reflns_limit_h_min -8
_diffrn_reflns_limit_k_max 9
_diffrn_reflns_limit_k_min -9
_diffrn_reflns_limit_l_max 21
_diffrn_reflns_limit_l_min -20
_diffrn_reflns_number 7576
_diffrn_reflns_theta_full 26.05
_diffrn_reflns_theta_max 26.05
_diffrn_reflns_theta_min 2.35
_diffrn_standards_decay_% 0
_diffrn_standards_interval_count 0
_diffrn_standards_interval_time 0
_diffrn_standards_number 0
_exptl_absorpt_coefficient_mu 1.036
_exptl_absorpt_correction_T_max 0.823
_exptl_absorpt_correction_T_min 0.672
_exptl_absorpt_correction_type multi-scan
_exptl_absorpt_process_details '(SADABS; Bruker, 2002)'
_exptl_crystal_colour yellow
_exptl_crystal_density_diffrn 1.806
_exptl_crystal_density_method 'not measured'
_exptl_crystal_description block
_exptl_crystal_F_000 482
_exptl_crystal_size_max 0.41
_exptl_crystal_size_mid 0.33
_exptl_crystal_size_min 0.19
_refine_diff_density_max 0.452
_refine_diff_density_min -0.649
_refine_ls_extinction_method none
_refine_ls_goodness_of_fit_ref 0.915
_refine_ls_hydrogen_treatment mixed
_refine_ls_matrix_type full
_refine_ls_number_parameters 297
_refine_ls_number_reflns 3434
_refine_ls_number_restraints 0
_refine_ls_restrained_S_all 0.915
_refine_ls_R_factor_all 0.1698
_refine_ls_R_factor_gt 0.0695
_refine_ls_shift/su_max 0.000
_refine_ls_shift/su_mean 0.000
_refine_ls_structure_factor_coef Fsqd
_refine_ls_weighting_details 'calc w=1/[\s^2^(Fo^2^)+(0.0488P)^2^] where P=(Fo^2^+2Fc^2^)/3'
_refine_ls_weighting_scheme calc
_refine_ls_wR_factor_gt 0.1223
_refine_ls_wR_factor_ref 0.1611
_reflns_number_gt 1541
_reflns_number_total 3434
_reflns_threshold_expression I>2\s(I)
_cod_data_source_file hb2775.cif
_cod_data_source_block I
_cod_depositor_comments
;
The following automatic conversions were performed:
'_symmetry_cell_setting' value 'Triclinic' changed to 'triclinic'
according to '/home/saulius/struct/CIF-dictionaries/cif_core.dic'
dictionary named 'cif_core.dic' version 2.4.1 from 2010-06-29.

Automatic conversion script
Id: cif_fix_enum 1527 2010-12-29 10:47:43Z saulius 

The following automatic conversions were performed:

'_symmetry_cell_setting' value 'Triclinic' changed to 'triclinic'
according to /home/saulius/struct/CIF-dictionaries/cif_core.dic
dictionary named 'cif_core.dic' version 2.4.1 from 2010-06-29.

Automatic conversion script
Id: cif_fix_values 1715 2011-07-08 13:25:40Z adriana 

The following automatic conversions were performed:

'_atom_sites_solution_hydrogens' value 'difmap and geom' was changed
to 'mixed'.

Automatic conversion script
Id: cif_fix_values 6452 2018-10-05 10:23:21Z andrius 
;
_cod_database_code 2219348
_cod_database_fobs_code 2219348

loop_
_symmetry_equiv_pos_as_xyz
'x, y, z'
'-x, -y, -z'

loop_
_atom_site_type_symbol
_atom_site_label
_atom_site_fract_x
_atom_site_fract_y
_atom_site_fract_z
_atom_site_U_iso_or_equiv
_atom_site_adp_type
_atom_site_calc_flag
_atom_site_refinement_flags
_atom_site_occupancy
C C1 0.1297(9) -0.2248(9) 0.7468(4) 0.0382(19) Uani d . 1
H H1 0.0668 -0.2119 0.7912 0.046 Uiso calc R 1
C C2 0.0341(10) -0.3449(9) 0.6867(4) 0.042(2) Uani d . 1
H H2 -0.0854 -0.4160 0.6918 0.050 Uiso calc R 1
C C3 0.1202(10) -0.3567(9) 0.6187(4) 0.0378(18) Uani d . 1
H H3 0.0554 -0.4305 0.5761 0.045 Uiso calc R 1
C C4 0.3067(10) -0.2560(9) 0.6148(4) 0.0334(17) Uani d . 1
C C5 0.4113(10) -0.2614(9) 0.5466(4) 0.0309(17) Uani d . 1
C C6 0.4200(11) -0.3667(10) 0.4217(4) 0.047(2) Uani d . 1
H H6 0.3620 -0.4352 0.3767 0.057 Uiso calc R 1
C C7 0.6080(12) -0.2729(10) 0.4227(4) 0.046(2) Uani d . 1
H H7 0.6723 -0.2817 0.3785 0.056 Uiso calc R 1
C C8 0.6015(10) -0.1635(9) 0.5474(4) 0.0377(19) Uani d . 1
C C9 0.6942(9) -0.0530(9) 0.6161(4) 0.0307(17) Uani d . 1
C C10 0.8851(10) 0.0455(9) 0.6205(4) 0.0368(18) Uani d . 1
H H10 0.9584 0.0432 0.5785 0.044 Uiso calc R 1
C C11 0.9615(10) 0.1464(9) 0.6892(4) 0.0383(19) Uani d . 1
H H11 1.0859 0.2162 0.6939 0.046 Uiso calc R 1
C C12 0.8503(10) 0.1414(9) 0.7502(4) 0.0390(19) Uani d . 1
H H12 0.9055 0.2066 0.7963 0.047 Uiso calc R 1
C C13 0.5930(9) -0.0467(8) 0.6809(4) 0.0306(17) Uani d . 1
C C14 0.3934(9) -0.1466(8) 0.6793(4) 0.0283(16) Uani d . 1
C C15 0.6273(9) 0.4436(8) 0.8808(3) 0.0243(15) Uani d . 1
C C16 0.7009(9) 0.6013(9) 0.9285(4) 0.0287(16) Uani d . 1
C C17 0.7670(9) 0.4280(10) 1.0288(4) 0.0352(18) Uani d . 1
H H17 0.8113 0.4179 1.0804 0.042 Uiso calc R 1
C C18 0.7034(9) 0.2695(9) 0.9810(4) 0.0314(17) Uani d . 1
H H18 0.7119 0.1568 1.0002 0.038 Uiso calc R 1
C C19 0.5404(10) 0.4446(10) 0.7980(4) 0.0346(18) Uani d . 1
C C20 0.7100(11) 0.7927(9) 0.9014(4) 0.0329(17) Uani d . 1
N N1 0.3064(8) -0.1266(7) 0.7451(3) 0.0311(14) Uani d . 1
N N2 0.6678(8) 0.0493(7) 0.7479(3) 0.0328(14) Uani d . 1
N N3 0.3191(8) -0.3632(7) 0.4820(3) 0.0376(15) Uani d . 1
N N4 0.7025(8) -0.1691(8) 0.4849(3) 0.0386(15) Uani d . 1
N N5 0.6314(7) 0.2789(7) 0.9087(3) 0.0292(14) Uani d . 1
N N6 0.7668(7) 0.5927(7) 1.0039(3) 0.0321(14) Uani d . 1
O O1 0.4150(7) 0.3020(6) 0.7750(2) 0.0389(12) Uani d . 1
O O2 0.5959(7) 0.5679(7) 0.7600(3) 0.0494(14) Uani d . 1
O O1W 0.2264(8) 0.0860(8) 0.8973(3) 0.0411(14) Uani d . 1
O O3 0.5474(7) 0.8538(6) 0.8915(3) 0.0368(12) Uani d . 1
O O4 0.8788(7) 0.8715(7) 0.8956(3) 0.0536(15) Uani d . 1
Co Co 0.46559(14) 0.06529(13) 0.83165(5) 0.0332(3) Uani d . 1
H HW1A 0.113(11) 0.005(10) 0.905(4) 0.06(3) Uiso d . 1
H HW1B 0.200(10) 0.182(10) 0.910(4) 0.05(3) Uiso d . 1

loop_
_atom_site_aniso_label
_atom_site_aniso_U_11
_atom_site_aniso_U_22
_atom_site_aniso_U_33
_atom_site_aniso_U_12
_atom_site_aniso_U_13
_atom_site_aniso_U_23
C1 0.029(4) 0.047(5) 0.037(5) -0.004(4) 0.011(3) 0.000(4)
C2 0.040(4) 0.046(5) 0.034(5) -0.016(4) 0.010(4) -0.001(4)
C3 0.038(4) 0.037(5) 0.034(5) -0.001(4) -0.004(4) -0.006(4)
C4 0.034(4) 0.027(4) 0.038(4) -0.001(3) 0.004(3) -0.002(3)
C5 0.040(4) 0.032(4) 0.021(4) 0.008(3) 0.001(3) 0.004(3)
C6 0.051(5) 0.064(6) 0.025(4) 0.002(4) 0.009(4) -0.008(4)
C7 0.059(6) 0.051(6) 0.032(5) 0.014(4) 0.012(4) 0.001(4)
C8 0.036(4) 0.030(4) 0.053(5) 0.008(4) 0.024(4) 0.011(4)
C9 0.031(4) 0.036(5) 0.024(4) 0.003(3) 0.004(3) -0.001(3)
C10 0.032(4) 0.034(5) 0.046(5) 0.006(3) 0.009(4) 0.005(4)
C11 0.032(4) 0.039(5) 0.044(5) -0.003(3) 0.016(4) 0.008(4)
C12 0.039(5) 0.038(5) 0.040(5) 0.003(4) 0.002(4) 0.011(4)
C13 0.038(4) 0.022(4) 0.030(4) 0.001(3) -0.003(3) 0.000(3)
C14 0.034(4) 0.015(4) 0.034(4) -0.001(3) 0.000(3) 0.002(3)
C15 0.030(4) 0.020(4) 0.025(4) 0.007(3) 0.004(3) 0.005(3)
C16 0.025(4) 0.030(4) 0.031(4) 0.001(3) 0.008(3) 0.003(3)
C17 0.039(4) 0.039(5) 0.027(4) 0.004(4) 0.001(3) 0.005(4)
C18 0.033(4) 0.026(4) 0.038(5) 0.004(3) 0.012(3) 0.012(3)
C19 0.039(4) 0.032(5) 0.035(5) 0.006(4) 0.013(4) -0.001(4)
C20 0.036(4) 0.030(5) 0.031(4) -0.005(4) 0.010(4) -0.001(3)
N1 0.030(3) 0.026(3) 0.037(4) 0.002(3) 0.006(3) 0.000(3)
N2 0.035(3) 0.030(3) 0.032(4) -0.006(3) 0.009(3) 0.000(3)
N3 0.044(4) 0.038(4) 0.029(4) 0.004(3) 0.003(3) 0.001(3)
N4 0.041(4) 0.045(4) 0.032(4) 0.006(3) 0.013(3) 0.004(3)
N5 0.026(3) 0.035(4) 0.030(4) 0.007(3) 0.009(3) 0.011(3)
N6 0.028(3) 0.029(4) 0.038(4) -0.003(3) 0.011(3) 0.002(3)
O1 0.050(3) 0.032(3) 0.030(3) -0.003(2) -0.003(2) 0.001(2)
O2 0.063(4) 0.041(4) 0.043(3) -0.002(3) 0.008(3) 0.007(3)
O1W 0.035(3) 0.030(4) 0.055(4) -0.009(3) 0.015(3) -0.009(3)
O3 0.036(3) 0.033(3) 0.045(3) 0.006(2) 0.014(2) 0.009(2)
O4 0.042(3) 0.050(4) 0.064(4) -0.017(3) 0.009(3) 0.009(3)
Co 0.0347(6) 0.0307(6) 0.0323(6) -0.0037(4) 0.0069(4) 0.0004(4)

loop_
_atom_type_symbol
_atom_type_description
_atom_type_scat_dispersion_real
_atom_type_scat_dispersion_imag
_atom_type_scat_source
C C 0.0033 0.0016 'International Tables Vol C Tables 4.2.6.8 and 6.1.1.4'
H H 0.0000 0.0000 'International Tables Vol C Tables 4.2.6.8 and 6.1.1.4'
N N 0.0061 0.0033 'International Tables Vol C Tables 4.2.6.8 and 6.1.1.4'
O O 0.0106 0.0060 'International Tables Vol C Tables 4.2.6.8 and 6.1.1.4'
Co Co 0.3494 0.9721 'International Tables Vol C Tables 4.2.6.8 and 6.1.1.4'

loop_
_geom_angle_atom_site_label_1
_geom_angle_atom_site_label_2
_geom_angle_atom_site_label_3
_geom_angle_site_symmetry_1
_geom_angle_site_symmetry_3
_geom_angle
_geom_angle_publ_flag
N1 C1 C2 . . 124.0(7) ?
N1 C1 H1 . . 118.0 ?
C2 C1 H1 . . 118.0 ?
C3 C2 C1 . . 118.5(6) ?
C3 C2 H2 . . 120.7 ?
C1 C2 H2 . . 120.7 ?
C2 C3 C4 . . 119.1(6) ?
C2 C3 H3 . . 120.5 ?
C4 C3 H3 . . 120.5 ?
C14 C4 C3 . . 117.7(6) ?
C14 C4 C5 . . 119.0(6) ?
C3 C4 C5 . . 123.4(6) ?
N3 C5 C8 . . 121.2(6) ?
N3 C5 C4 . . 118.2(6) ?
C8 C5 C4 . . 120.6(6) ?
N3 C6 C7 . . 122.6(7) ?
N3 C6 H6 . . 118.7 ?
C7 C6 H6 . . 118.7 ?
N4 C7 C6 . . 122.8(7) ?
N4 C7 H7 . . 118.6 ?
C6 C7 H7 . . 118.6 ?
N4 C8 C5 . . 121.5(7) ?
N4 C8 C9 . . 118.3(6) ?
C5 C8 C9 . . 120.2(6) ?
C13 C9 C10 . . 118.4(6) ?
C13 C9 C8 . . 119.1(6) ?
C10 C9 C8 . . 122.6(6) ?
C11 C10 C9 . . 118.1(6) ?
C11 C10 H10 . . 121.0 ?
C9 C10 H10 . . 121.0 ?
C12 C11 C10 . . 118.9(7) ?
C12 C11 H11 . . 120.6 ?
C10 C11 H11 . . 120.6 ?
N2 C12 C11 . . 124.5(7) ?
N2 C12 H12 . . 117.7 ?
C11 C12 H12 . . 117.7 ?
N2 C13 C9 . . 123.6(6) ?
N2 C13 C14 . . 115.9(6) ?
C9 C13 C14 . . 120.5(6) ?
N1 C14 C4 . . 123.9(6) ?
N1 C14 C13 . . 115.5(6) ?
C4 C14 C13 . . 120.6(6) ?
N5 C15 C16 . . 119.9(6) ?
N5 C15 C19 . . 116.4(6) ?
C16 C15 C19 . . 123.7(6) ?
N6 C16 C15 . . 121.2(6) ?
N6 C16 C20 . . 115.1(6) ?
C15 C16 C20 . . 123.7(6) ?
N6 C17 C18 . . 122.7(6) ?
N6 C17 H17 . . 118.6 ?
C18 C17 H17 . . 118.6 ?
N5 C18 C17 . . 120.2(6) ?
N5 C18 H18 . . 119.9 ?
C17 C18 H18 . . 119.9 ?
O2 C19 O1 . . 127.2(7) ?
O2 C19 C15 . . 120.0(7) ?
O1 C19 C15 . . 112.7(6) ?
O4 C20 O3 . . 128.2(7) ?
O4 C20 C16 . . 115.6(7) ?
O3 C20 C16 . . 116.1(6) ?
C1 N1 C14 . . 116.6(6) ?
C1 N1 Co . . 127.8(5) ?
C14 N1 Co . . 115.5(4) ?
C12 N2 C13 . . 116.6(6) ?
C12 N2 Co . . 127.5(5) ?
C13 N2 Co . . 115.3(4) ?
C6 N3 C5 . . 116.3(6) ?
C7 N4 C8 . . 115.6(6) ?
C18 N5 C15 . . 119.2(6) ?
C18 N5 Co . . 127.6(5) ?
C15 N5 Co . . 112.2(4) ?
C17 N6 C16 . . 116.7(6) ?
C19 O1 Co . . 114.9(4) ?
Co O1W HW1A . . 134(4) ?
Co O1W HW1B . . 120(6) ?
HW1A O1W HW1B . . 104(7) ?
C20 O3 Co . 1_565 131.4(4) ?
O3 Co O1W 1_545 . 91.3(2) n
O3 Co N1 1_545 . 88.77(19) n
O1W Co N1 . . 96.0(2) n
O3 Co N2 1_545 . 96.21(19) n
O1W Co N2 . . 169.4(2) n
N1 Co N2 . . 76.8(2) ?
O3 Co O1 1_545 . 173.06(19) n
O1W Co O1 . . 91.9(2) ?
N1 Co O1 . . 96.98(19) ?
N2 Co O1 . . 81.41(19) ?
O3 Co N5 1_545 . 96.8(2) n
O1W Co N5 . . 87.2(2) n
N1 Co N5 . . 173.5(2) n
N2 Co N5 . . 99.2(2) n
O1 Co N5 . . 77.22(19) ?

loop_
_geom_bond_atom_site_label_1
_geom_bond_atom_site_label_2
_geom_bond_site_symmetry_2
_geom_bond_distance
_geom_bond_publ_flag
C1 N1 . 1.332(7) ?
C1 C2 . 1.383(9) ?
C1 H1 . 0.9300 ?
C2 C3 . 1.381(8) ?
C2 H2 . 0.9300 ?
C3 C4 . 1.403(9) ?
C3 H3 . 0.9300 ?
C4 C14 . 1.378(8) ?
C4 C5 . 1.453(9) ?
C5 N3 . 1.364(8) ?
C5 C8 . 1.403(9) ?
C6 N3 . 1.318(8) ?
C6 C7 . 1.378(9) ?
C6 H6 . 0.9300 ?
C7 N4 . 1.345(8) ?
C7 H7 . 0.9300 ?
C8 N4 . 1.353(8) ?
C8 C9 . 1.446(9) ?
C9 C13 . 1.389(8) ?
C9 C10 . 1.403(9) ?
C10 C11 . 1.389(9) ?
C10 H10 . 0.9300 ?
C11 C12 . 1.370(8) ?
C11 H11 . 0.9300 ?
C12 N2 . 1.338(8) ?
C12 H12 . 0.9300 ?
C13 N2 . 1.345(8) ?
C13 C14 . 1.463(9) ?
C14 N1 . 1.357(7) ?
C15 N5 . 1.351(7) ?
C15 C16 . 1.399(8) ?
C15 C19 . 1.504(9) ?
C16 N6 . 1.353(8) ?
C16 C20 . 1.525(9) ?
C17 N6 . 1.328(8) ?
C17 C18 . 1.393(8) ?
C17 H17 . 0.9300 ?
C18 N5 . 1.315(8) ?
C18 H18 . 0.9300 ?
C19 O2 . 1.211(7) ?
C19 O1 . 1.288(7) ?
C20 O4 . 1.242(7) ?
C20 O3 . 1.257(8) ?
Co N1 . 2.116(5) y
Co N2 . 2.124(5) y
Co N5 . 2.135(5) y
Co O3 1_545 2.050(5) y
Co O1W . 2.110(5) y
Co O1 . 2.125(5) y
O1W HW1A . 0.95(7) ?
O1W HW1B . 0.78(7) ?
O3 Co 1_565 2.050(5) n

loop_
_geom_hbond_atom_site_label_D
_geom_hbond_atom_site_label_H
_geom_hbond_atom_site_label_A
_geom_hbond_site_symmetry_A
_geom_hbond_distance_DH
_geom_hbond_distance_HA
_geom_hbond_distance_DA
_geom_hbond_angle_DHA
O1W HW1A O4 1_445 0.95(7) 1.76(7) 2.680(7) 164(6)
O1W HW1B N6 2_667 0.78(7) 2.15(7) 2.851(8) 149(7)
